data_2104155
loop_
_publ_author_name
'Maley, Iain J.'
'Brown, Daniel H.'
'Ibberson, Richard M.'
'Pulham, Colin R.'

_publ_section_title
;
 Solid-state structures of the covalent hydrides germane and stannane
;
_journal_coeditor_code WS5063
_journal_issue 3
_journal_name_full 'Acta Crystallographica Section B'
_journal_page_first 312
_journal_page_last 317
_journal_paper_doi 10.1107/S0108768108010379
_journal_volume 64
_journal_year 2008
_chemical_formula_moiety 'D4 Ge'
_chemical_formula_sum 'D4 Ge'
_chemical_formula_weight 80.65
_chemical_melting_point 108
_chemical_name_common germane
_chemical_name_systematic
;
perdeuterogermane
;
_space_group_IT_number 19
_symmetry_cell_setting orthorhombic
_symmetry_space_group_name_Hall 'P 2ac 2ab'
_symmetry_space_group_name_H-M 'P 21 21 21'
_cell_angle_alpha 90.0
_cell_angle_beta 90.0
_cell_angle_gamma 90.0
_cell_formula_units_Z 4
_cell_length_a 7.35565(17)
_cell_length_b 8.15934(11)
_cell_length_c 4.53932(11)
_cell_measurement_temperature 5
_cell_volume 272.437(10)
_computing_cell_refinement 'TOPAS-Academic (Coehlo)'
_computing_data_collection 'ISIS instrument control program (ICP)'
_computing_data_reduction 'Standard HRPD normalisation routines'
_computing_structure_refinement TOPAS
_diffrn_measurement_device_type HRPD
_diffrn_radiation_probe neutron
_diffrn_radiation_type 'time-of-flight neutron'
_diffrn_radiation_wavelength 1.24-5.36
_exptl_crystal_density_diffrn 1.966
_refine_diff_density_max 0.146
_refine_diff_density_min -0.125
_refine_ls_goodness_of_fit_all 1.60
_refine_ls_hydrogen_treatment refall
_refine_ls_matrix_type full
_refine_ls_number_constraints 0
_refine_ls_number_parameters 45
_refine_ls_number_restraints 0
_refine_ls_shift/su_max 0.01
_refine_ls_shift/su_mean 0.00
_refine_ls_weighting_scheme sigma
_cod_data_source_file ws5063.cif
_cod_data_source_block GeD4_5K
_cod_depositor_comments
;
The following automatic conversions were performed:
'_geom_bond_publ_flag' value 'N' changed to 'n' according to
'/home/saulius/struct/CIF-dictionaries/cif_core.dic' dictionary named
'cif_core.dic' version 2.4.1 from 2010-06-29 (4
times).

'_geom_angle_publ_flag' value 'N' changed to 'n' according to
'/home/saulius/struct/CIF-dictionaries/cif_core.dic' dictionary named
'cif_core.dic' version 2.4.1 from 2010-06-29 (6 times).

Automatic conversion script
Id: cif_fix_enum 1527 2010-12-29 10:47:43Z saulius 

The following automatic conversions were performed:

'_geom_bond_publ_flag' value 'N' changed to 'n' according to
/home/saulius/struct/CIF-dictionaries/cif_core.dic dictionary named
'cif_core.dic' version 2.4.1 from 2010-06-29 (4
times).

'_geom_angle_publ_flag' value 'N' changed to 'n' according
to /home/saulius/struct/CIF-dictionaries/cif_core.dic dictionary
named 'cif_core.dic' version 2.4.1 from 2010-06-29 (6 times).

Automatic conversion script
Id: cif_fix_values 1715 2011-07-08 13:25:40Z adriana 
;
_cod_original_cell_volume 272.440(10)
_cod_database_code 2104155

loop_
_symmetry_equiv_pos_site_id
_symmetry_equiv_pos_as_xyz
1 +x,+y,+z
2 +x+1/2,-y+1/2,-z
3 -x,+y+1/2,-z+1/2
4 -x+1/2,-y,+z+1/2

loop_
_atom_site_type_symbol
_atom_site_label
_atom_site_fract_x
_atom_site_fract_y
_atom_site_fract_z
_atom_site_U_iso_or_equiv
_atom_site_thermal_displace_type
_atom_site_occupancy
Ge Ge 0.4922(5) 0.3536(3) 0.3559(5) 0.0028(5) Uiso 1.0
D D1 0.6327(7) 0.3211(4) 0.1148(11) 0.0391(11) Uiso 1.0
D D2 0.3175(8) 0.4062(6) 0.1989(10) 0.0470(14) Uiso 1.0
D D3 0.4605(7) 0.2034(4) 0.5311(10) 0.0407(13) Uiso 1.0
D D4 0.5513(6) 0.4954(6) 0.5539(10) 0.0455(15) Uiso 1.0

loop_
_atom_type_symbol
_atom_type_scat_source
Ge International_Tables_Vol_C
D International_Tables_Vol_C

loop_
_geom_angle_atom_site_label_1
_geom_angle_atom_site_label_2
_geom_angle_atom_site_label_3
_geom_angle_site_symmetry_1
_geom_angle_site_symmetry_3
_geom_angle
_geom_angle_publ_flag
D1 Ge D2 1_555 1_555 106.4(3) n
D1 Ge D3 1_555 1_555 110.3(2) n
D1 Ge D4 1_555 1_555 111.1(3) n
D2 Ge D3 1_555 1_555 110.4(2) n
D2 Ge D4 1_555 1_555 107.4(3) n
D3 Ge D4 1_555 1_555 110.8(2) n

loop_
_geom_bond_atom_site_label_1
_geom_bond_atom_site_label_2
_geom_bond_site_symmetry_2
_geom_bond_distance
_geom_bond_publ_flag
Ge D1 1_555 1.528(5) n
Ge D2 1_555 1.531(6) n
Ge D3 1_555 1.480(5) n
Ge D4 1_555 1.528(6) n
